data_2013246
loop_
_publ_author_name
'Tun\;c, Tuncay'
'Ya\;gbasan, Rahmi'
'Tezcan, Habibe'
'Sar\?i, Musa'
'\;Sahin, Ertan'

_publ_section_title
;
 <i>N</i>-(4-Methoxybenzylidene)-<i>N</i>'-(2-pyridyl)hydrazine
;
_journal_issue 4
_journal_name_full 'Acta Crystallographica Section C'
_journal_page_first o192
_journal_page_last o193
_journal_paper_doi 10.1107/S0108270103004256
_journal_volume 59
_journal_year 2003
_chemical_formula_iupac 'C13 H13 N3 O'
_chemical_formula_moiety 'C13 H13 N3 O'
_chemical_formula_sum 'C13 H13 N3 O'
_chemical_formula_weight 227.26
_space_group_IT_number 14
_symmetry_cell_setting monoclinic
_symmetry_space_group_name_Hall '-P 2ybc'
_symmetry_space_group_name_H-M 'P 1 21/c 1'
_atom_sites_solution_hydrogens geom
_atom_sites_solution_primary direct
_atom_type_scat_source IntTabIV
_cell_angle_alpha 90.00
_cell_angle_beta 95.51(2)
_cell_angle_gamma 90.00
_cell_formula_units_Z 4
_cell_length_a 5.5633(16)
_cell_length_b 10.4599(11)
_cell_length_c 20.314(4)
_cell_measurement_reflns_used 25
_cell_measurement_temperature 293(2)
_cell_measurement_theta_max 25.65
_cell_measurement_theta_min 2.19
_cell_volume 1176.6(4)
_computing_cell_refinement 'CAD-4 EXPRESS (Enraf-Nonius, 1993)'
_computing_data_collection 'CAD-4 EXPRESS (Enraf-Nonius, 1993)'
_computing_data_reduction 'X-RED (Stoe & Cie, 1996)'
_computing_molecular_graphics 'ORTEP-3 (Farrugia, 1997)'
_computing_publication_material 'SHELXL97 (Sheldrick, 1997)'
_computing_structure_refinement 'SHELXL97 (Sheldrick, 1997)'
_computing_structure_solution 'SHELXS97 (Sheldrick, 1990)'
_diffrn_ambient_temperature 293(2)
_diffrn_measured_fraction_theta_full 0.943
_diffrn_measured_fraction_theta_max 0.943
_diffrn_measurement_device_type 'Enraf-Nonius CAD-4'
_diffrn_measurement_method \w/2\q
_diffrn_radiation_monochromator graphite
_diffrn_radiation_source 'fine-focus sealed tube'
_diffrn_radiation_type MoK\a
_diffrn_radiation_wavelength 0.71073
_diffrn_reflns_av_R_equivalents 0.021
_diffrn_reflns_av_sigmaI/netI 0.047
_diffrn_reflns_limit_h_max 0
_diffrn_reflns_limit_h_min -6
_diffrn_reflns_limit_k_max 12
_diffrn_reflns_limit_k_min 0
_diffrn_reflns_limit_l_max 24
_diffrn_reflns_limit_l_min -24
_diffrn_reflns_number 2461
_diffrn_reflns_theta_full 25.65
_diffrn_reflns_theta_max 25.65
_diffrn_reflns_theta_min 2.19
_diffrn_standards_decay_% 3
_diffrn_standards_interval_time 120
_diffrn_standards_number 3
_exptl_absorpt_coefficient_mu 0.085
_exptl_absorpt_correction_type none
_exptl_crystal_colour yellow
_exptl_crystal_density_diffrn 1.283
_exptl_crystal_description block
_exptl_crystal_F_000 480
_exptl_crystal_size_max 0.30
_exptl_crystal_size_mid 0.27
_exptl_crystal_size_min 0.21
_refine_diff_density_max 0.11
_refine_diff_density_min -0.17
_refine_ls_goodness_of_fit_ref 0.994
_refine_ls_hydrogen_treatment constr
_refine_ls_number_parameters 154
_refine_ls_number_reflns 2223
_refine_ls_R_factor_gt 0.0420
_refine_ls_shift/su_max 0.000
_refine_ls_shift/su_mean 0.000
_refine_ls_structure_factor_coef Fsqd
_refine_ls_weighting_details 'w = 1/[\s^2^(Fo^2^)+(0.060P)^2^+0.057P], where P = (Fo^2^+2Fc^2^)/3'
_refine_ls_weighting_scheme calc
_refine_ls_wR_factor_gt 0.0977
_refine_ls_wR_factor_ref 0.128
_reflns_number_gt 1177
_reflns_number_total 2223
_reflns_threshold_expression I>2\s(I)
_cod_data_source_file bm1525.cif
_cod_data_source_block I
_cod_original_sg_symbol_H-M 'P 21/c'
_cod_database_code 2013246
_cod_database_fobs_code 2013246

loop_
_symmetry_equiv_pos_as_xyz
'x, y, z'
'-x, y+1/2, -z+1/2'
'-x, -y, -z'
'x, -y-1/2, z-1/2'

loop_
_atom_site_aniso_label
_atom_site_aniso_U_11
_atom_site_aniso_U_22
_atom_site_aniso_U_33
_atom_site_aniso_U_12
_atom_site_aniso_U_13
_atom_site_aniso_U_23
_atom_site_aniso_type_symbol
O 0.067(9) 0.0850(10) 0.0760(10) 0.011(9) 0.0211(8) 0.009(8) O
N1 0.0520(10) 0.0590(10) 0.0670(10) -0.0050(10) 0.0118(9) -0.001(9) N
N2 0.0500(10) 0.0620(10) 0.0730(10) 0.0030(10) 0.0138(9) 0.009(9) N
N3 0.043(9) 0.0600(10) 0.0770(10) 0.007(9) 0.0101(8) -0.001(8) N
C1 0.0510(10) 0.0500(10) 0.0630(10) -0.0040(10) 0.00350(10) 0.001(10) C
C2 0.0590(10) 0.0550(10) 0.0660(10) 0.0030(10) 0.00570(10) 0.007(11) C
C3 0.0530(10) 0.0610(10) 0.0740(10) 0.0020(10) 0.00950(10) 0.010(11) C
C4 0.0520(10) 0.0560(10) 0.0610(10) -0.0030(10) 0.00530(10) -0.005(11) C
C5 0.0660(10) 0.0570(10) 0.0690(10) 0.0080(10) 0.00510(10) 0.006(11) C
C6 0.0620(10) 0.0590(10) 0.0770(10) 0.0040(10) 0.00860(10) 0.015(11) C
C7 0.097(2) 0.080(2) 0.087(2) 0.016(2) 0.02610(10) -0.008(15) C
C8 0.0540(10) 0.0560(10) 0.0700(10) -0.0050(10) 0.00920(10) 0.005(10) C
C9 0.0410(10) 0.0480(10) 0.0680(10) -0.0070(10) 0.00330(10) -0.003(9) C
C10 0.0500(10) 0.0620(10) 0.0790(10) -0.0020(10) 0.01060(10) 0.007(11) C
C11 0.0510(10) 0.0650(10) 0.096(2) 0.0030(10) 0.00270(10) 0.010(11) C
C12 0.0540(10) 0.065(2) 0.095(2) 0.0180(10) 0.00080(10) 0.010(11) C
C13 0.0470(10) 0.073(2) 0.084(2) 0.0120(10) 0.01230(10) -0.004(12) C

loop_
_atom_site_label
_atom_site_fract_x
_atom_site_fract_y
_atom_site_fract_z
_atom_site_U_iso_or_equiv
_atom_site_thermal_displace_type
_atom_site_calc_flag
_atom_site_calc_attached_atom
_atom_site_type_symbol
O 0.0089(3) 0.97454(15) 0.34902(7) 0.0752(5) Uani . . O
N1 0.5950(3) 1.06807(16) 0.10031(8) 0.0585(5) Uani . . N
N2 0.7473(5) 1.06593(16) 0.05134(8) 0.0611(5) Uani . . N
N3 0.8670(3) 1.14892(16) -0.04462(9) 0.0595(5) Uani . . N
C1 0.4668(3) 0.98068(18) 0.19912(9) 0.0546(5) Uani . . C
C2 0.2753(4) 1.06599(19) 0.20170(10) 0.0597(5) Uani . . C
C3 0.1287(4) 1.0602(2) 0.25212(10) 0.0624(6) Uani . . C
C4 0.1656(3) 0.96965(19) 0.30124(10) 0.0561(5) Uani . . C
C5 0.3518(4) 0.8832(2) 0.29956(10) 0.0642(6) Uani . . C
C6 0.5000(4) 0.8903(2) 0.24861(11) 0.0657(6) Uani . . C
C7 0.0303(5) 0.8831(2) 0.40060(12) 0.0869(8) Uani . . C
C8 0.6241(4) 0.9844(2) 0.14568(11) 0.0597(6) Uani . . C
C9 0.7031(3) 1.14937(19) -0.00065(10) 0.0526(5) Uani . . C
C10 0.5007(4) 1.2284(2) -0.00650(11) 0.0633(6) Uani . . C
C11 0.4736(4) 1.3120(2) -0.05819(12) 0.0709(6) Uani . . C
C12 0.6429(4) 1.3167(2) -0.10354(12) 0.0718(6) Uani . . C
C13 0.8321(4) 1.2328(2) -0.09446(11) 0.0675(6) Uani . . C
H2A 0.8673 1.0138 0.0530 0.073 Uiso . . H
H2 0.2468 1.1275 0.1688 0.072 Uiso . . H
H3 0.0025 1.1182 0.2532 0.075 Uiso . . H
H5 0.3776 0.8209 0.3322 0.077 Uiso . . H
H6 0.6262 0.8321 0.2478 0.079 Uiso . . H
H7A -0.0910 0.8989 0.4302 0.130 Uiso . . H
H7B 0.1875 0.8896 0.4244 0.130 Uiso . . H
H7C 0.0089 0.7989 0.3822 0.130 Uiso . . H
H8 0.7475 0.9247 0.1448 0.072 Uiso . . H
H10 0.3869 1.2243 0.0241 0.076 Uiso . . H
H11 0.3404 1.3661 -0.0629 0.085 Uiso . . H
H12 0.6291 1.3741 -0.1386 0.086 Uiso . . H
H13 0.9453 1.2341 -0.1253 0.081 Uiso . . H

loop_
_geom_angle_atom_site_label_1
_geom_angle_atom_site_label_2
_geom_angle_atom_site_label_3
_geom_angle
_geom_angle_publ_flag
C4 O C7 119.11(17) yes
C8 N1 N2 118.18(18) yes
N1 N2 C9 118.12(19) yes
N1 N2 H2A 120.87 no
C9 N2 H2A 120.91 no
C9 N3 C13 116.38(18) yes
C6 C1 C2 117.42(19) no
C6 C1 C8 120.84(19) no
C2 C1 C8 121.72(19) yes
C3 C2 C1 120.8(2) no
C3 C2 H2 119.9 no
C1 C2 H2 119.9 no
C2 C3 C4 120.9(2) no
C2 C3 H3 119.6 no
C4 C3 H3 119.6 no
O C4 C5 125.07(19) yes
O C4 C3 115.33(18) yes
C3 C4 C5 119.59(19) yes
C4 C5 C6 119.08(19) no
C4 C5 H5 120.5 no
C6 C5 H5 120.5 no
C1 C6 C5 122.2(2) no
C1 C6 H6 119.0 no
C5 C6 H6 119.0 no
O C7 H7A 109.5 no
O C7 H7B 109.5 no
H7A C7 H7B 109.5 no
O C7 H7C 109.5 no
H7A C7 H7C 109.5 no
H7B C7 H7C 109.5 no
N1 C8 C1 121.00(19) yes
N1 C8 H8 119.5 no
C1 C8 H8 119.5 no
N2 C9 C10 121.74(18) yes
N3 C9 C10 122.9(2) no
N3 C9 N2 115.37(17) yes
C11 C10 C9 118.4(2) no
C11 C10 H10 121.3 no
C9 C10 H10 121.3 no
C10 C11 C12 120.3(2) no
C10 C11 H11 119.83 no
C12 C11 H11 119.85 no
C13 C12 C11 116.9(2) no
C13 C12 H12 121.8 no
C11 C12 H12 121.8 no
N3 C13 C12 125.1(2) no
C12 C13 H13 117.48 no
N3 C13 H13 117.40 no

loop_
_geom_bond_atom_site_label_1
_geom_bond_atom_site_label_2
_geom_bond_site_symmetry_1
_geom_bond_site_symmetry_2
_geom_bond_distance
_geom_bond_publ_flag
O C4 . . 1.367(2) yes
O C7 . . 1.415(2) yes
N1 C8 . . 1.270(2) yes
N1 N2 . . 1.367(2) yes
N2 C9 . . 1.374(2) yes
N2 H2A . . 0.8600 no
N3 C13 . . 1.340(2) yes
N3 C9 . . 1.336(2) yes
C1 C6 . . 1.380(3) no
C1 C2 . . 1.394(3) no
C1 C8 . . 1.459(3) yes
C2 C3 . . 1.371(3) no
C2 H2 . . 0.9300 no
C3 C4 . . 1.377(3) no
C3 H3 . . 0.9300 no
C4 C5 . . 1.378(3) no
C5 C6 . . 1.386(3) no
C5 H5 . . 0.9300 no
C6 H6 . . 0.9300 no
C7 H7A . . 0.9600 no
C7 H7B . . 0.9600 no
C7 H7C . . 0.9600 no
C8 H8 . . 0.9300 no
C9 C10 . . 1.393(3) no
C10 C11 . . 1.363(3) no
C10 H10 . . 0.9300 no
C11 C12 . . 1.380(3) no
C11 H11 . . 0.9300 no
C12 C13 . . 1.369(3) no
C12 H12 . . 0.9300 no
C13 H13 . . 0.9300 no

loop_
_geom_hbond_atom_site_label_D
_geom_hbond_atom_site_label_H
_geom_hbond_atom_site_label_A
_geom_hbond_site_symmetry_A
_geom_hbond_distance_DH
_geom_hbond_distance_HA
_geom_hbond_distance_DA
_geom_hbond_angle_DHA
_geom_hbond_publ_flag
N2 H2A N3 3_775 0.86 2.27 3.119(4) 169 yes

loop_
_geom_torsion_atom_site_label_1
_geom_torsion_atom_site_label_2
_geom_torsion_atom_site_label_3
_geom_torsion_atom_site_label_4
_geom_torsion
_geom_torsion_publ_flag
C8 N1 N2 C9 174.6(3) no
C6 C1 C2 C3 0.7(3) no
C8 C1 C2 C3 179.5(2) no
C1 C2 C3 C4 -0.4(3) no
C7 O C4 C5 -1.9(5) no
C7 O C4 C3 178.56(19) no
C2 C3 C4 O 179.5(3) no
C2 C3 C4 C5 -0.3(3) no
O C4 C5 C6 -178.9(3) no
C3 C4 C5 C6 0.7(3) no
C2 C1 C6 C5 -0.3(3) no
C8 C1 C6 C5 -179.1(2) no
C4 C5 C6 C1 -0.2(6) no
N2 N1 C8 C1 -179.54(19) no
C6 C1 C8 N1 -179.4(3) no
C2 C1 C8 N1 1.5(5) no
N1 N2 C9 C10 -4.3(3) no
N1 N2 C9 N3 175.66(18) no
C13 N3 C9 C10 2.3(3) no
C13 N3 C9 N2 -177.69(18) no
N2 C9 C10 C11 177.7(2) no
N3 C9 C10 C11 -2.3(3) no
C9 C10 C11 C12 0.4(3) no
C10 C11 C12 C13 1.2(3) no
C11 C12 C13 N3 -1.3(3) no
C9 N3 C13 C12 -0.5(3) no
C11 C12 C13 N3 -1.3(3) no
C9 N3 C13 C12 -0.5(3) no
